data_4024156
loop_
_publ_author_name
'Konstantin Yu. Koltunov'
'G.K. Surya Prakash'
'Golam Rasul'
'George A. Olah'

_publ_contact_author_address
;Boreskov Institute of Catalysis, Pr. Akademika Lavrentieva, 5, 
Novosibirsk, 630090, Russia

;
_publ_contact_author_email koltunov@catalysis.ru
_publ_contact_author_fax 7(383)3308056
_publ_contact_author_name 'Konstantin Yu. Koltunov'
_publ_contact_author_phone 7(383)3397296
_publ_section_title
;
 Superacidic Activation of Quinoline and Isoquinoline; Their
 Reactions with Cyclohexane and Benzene
;
_journal_name_full 'Journal of Organic Chemistry'
_journal_page_first 7394
_journal_page_last 7397
_journal_paper_doi 10.1021/jo070875x
_journal_volume 72
_journal_year 2007
_chemical_absolute_configuration rm
_chemical_compound_source 'firstly synthesized '
_chemical_formula_moiety 'C21 H20 N 1+, Cl 1-'
_chemical_formula_sum 'C21 H20 Cl N'
_chemical_formula_weight 321.83
_chemical_name_common 'trans 5,6,7,8-tetrahydro-6,8-diphenylisoquinoline hydrochloride'
_chemical_name_systematic 'trans 5,6,7,8-tetrahydro-6,8-diphenylisoquinoline hydrochloride'
_space_group_IT_number 14
_symmetry_cell_setting monoclinic
_symmetry_Int_Tables_number 14
_symmetry_space_group_name_Hall '-P 2yn'
_symmetry_space_group_name_H-M 'P 1 21/n 1'
_atom_sites_solution_hydrogens geom
_atom_sites_solution_primary direct
_atom_sites_solution_secondary difmap
_audit_creation_method SHELXL-97
_cell_angle_alpha 90.00
_cell_angle_beta 118.490(3)
_cell_angle_gamma 90.00
_cell_formula_units_Z 4
_cell_length_a 14.549(2)
_cell_length_b 8.8710(10)
_cell_length_c 15.167(3)
_cell_measurement_reflns_used 1090
_cell_measurement_temperature 293(2)
_cell_measurement_theta_max 19.18
_cell_measurement_theta_min 2.68
_cell_volume 1720.5(5)
_computing_cell_refinement 'SAINT (Bruker, 2004)'
_computing_data_collection 'APEX2 (Bruker, 2004)'
_computing_data_reduction 'SAINT (Bruker, 2004)'
_computing_molecular_graphics 'SHELXTL (Bruker, 2004)'
_computing_publication_material 'SHELXTL (Bruker, 2004)'
_computing_structure_refinement 'SHELXTL (Bruker, 2004)'
_computing_structure_solution 'SHELXTL (Bruker, 2004)'
_diffrn_ambient_temperature 293(2)
_diffrn_detector_area_resol_mean 25
_diffrn_measured_fraction_theta_full 1.000
_diffrn_measured_fraction_theta_max 1.000
_diffrn_measurement_device_type 'Bruker Nonius X8Apex CCD area-detector'
_diffrn_measurement_method '\f scans'
_diffrn_radiation_monochromator graphite
_diffrn_radiation_type MoK\a
_diffrn_radiation_wavelength 0.71073
_diffrn_reflns_av_R_equivalents 0.0903
_diffrn_reflns_av_sigmaI/netI 0.1250
_diffrn_reflns_limit_h_max 18
_diffrn_reflns_limit_h_min -18
_diffrn_reflns_limit_k_max 11
_diffrn_reflns_limit_k_min -7
_diffrn_reflns_limit_l_max 18
_diffrn_reflns_limit_l_min -18
_diffrn_reflns_number 12021
_diffrn_reflns_theta_full 25.00
_diffrn_reflns_theta_max 26.37
_diffrn_reflns_theta_min 2.68
_diffrn_source 'fine-focus sealed tube'
_diffrn_standards_decay_% 0
_diffrn_standards_number 0
_exptl_absorpt_coefficient_mu 0.221
_exptl_absorpt_correction_T_max 0.9782
_exptl_absorpt_correction_T_min 0.9488
_exptl_absorpt_correction_type multi-scan
_exptl_absorpt_process_details 'SADABS (Bruker, 2004)'
_exptl_crystal_colour 'light yellow'
_exptl_crystal_density_diffrn 1.242
_exptl_crystal_density_method 'not measured'
_exptl_crystal_description prism
_exptl_crystal_F_000 680
_exptl_crystal_recrystallization_method 'from suturated toluene solution'
_exptl_crystal_size_max 0.24
_exptl_crystal_size_mid 0.22
_exptl_crystal_size_min 0.10
_refine_diff_density_max 0.211
_refine_diff_density_min -0.175
_refine_diff_density_rms 0.043
_refine_ls_extinction_coef 0
_refine_ls_extinction_method none
_refine_ls_goodness_of_fit_ref 0.797
_refine_ls_hydrogen_treatment constr
_refine_ls_matrix_type full
_refine_ls_number_parameters 208
_refine_ls_number_reflns 3507
_refine_ls_number_restraints 0
_refine_ls_restrained_S_all 0.797
_refine_ls_R_factor_all 0.1734
_refine_ls_R_factor_gt 0.0503
_refine_ls_shift/su_max 0.001
_refine_ls_shift/su_mean 0.000
_refine_ls_structure_factor_coef Fsqd
_refine_ls_weighting_details 'calc w=1/[\s^2^(Fo^2^)+(0.0549P)^2^] where P=(Fo^2^+2Fc^2^)/3'
_refine_ls_weighting_scheme calc
_refine_ls_wR_factor_gt 0.0941
_refine_ls_wR_factor_ref 0.1191
_reflns_number_gt 1442
_reflns_number_total 3507
_reflns_threshold_expression >2\s(I)
_cod_data_source_file jo070875x-File003.cif
_cod_data_source_block k2
_cod_original_sg_symbol_Hall '-P 2yn '
_cod_original_sg_symbol_H-M 'P 21/n'
_cod_database_code 4024156

loop_
_symmetry_equiv_pos_as_xyz
'x, y, z'
'-x+1/2, y+1/2, -z+1/2'
'-x, -y, -z'
'x-1/2, -y-1/2, z-1/2'

loop_
_atom_site_label
_atom_site_type_symbol
_atom_site_fract_x
_atom_site_fract_y
_atom_site_fract_z
_atom_site_U_iso_or_equiv
_atom_site_adp_type
_atom_site_occupancy
_atom_site_symmetry_multiplicity
_atom_site_calc_flag
_atom_site_refinement_flags
_atom_site_disorder_assembly
_atom_site_disorder_group
Cl1 Cl -0.05215(6) 1.47894(7) 0.33680(6) 0.0589(3) Uani 1 1 d . . .
N1 N 0.06584(19) 1.2170(3) 0.4675(2) 0.0615(8) Uani 1 1 d . . .
H1 H 0.0332 1.2992 0.4405 0.074 Uiso 1 1 calc R . .
C1 C 0.0897(3) 1.1871(3) 0.5618(3) 0.0636(10) Uani 1 1 d . . .
H1A H 0.0714 1.2543 0.5979 0.076 Uiso 1 1 calc R . .
C2 C 0.1413(2) 1.0570(3) 0.6052(2) 0.0557(9) Uani 1 1 d . . .
H2 H 0.1566 1.0346 0.6707 0.067 Uiso 1 1 calc R . .
C3 C 0.1718(2) 0.9559(3) 0.5523(2) 0.0429(7) Uani 1 1 d . . .
C4 C 0.2316(2) 0.8161(3) 0.6030(2) 0.0503(8) Uani 1 1 d . . .
H4A H 0.1845 0.7443 0.6089 0.060 Uiso 1 1 calc R . .
H4B H 0.2854 0.8414 0.6702 0.060 Uiso 1 1 calc R . .
C5 C 0.2823(2) 0.7434(3) 0.5460(2) 0.0404(7) Uani 1 1 d . . .
H5 H 0.3371 0.8122 0.5506 0.048 Uiso 1 1 calc R . .
C6 C 0.2022(2) 0.7315(3) 0.4359(2) 0.0482(8) Uani 1 1 d . . .
H6A H 0.1413 0.6776 0.4293 0.058 Uiso 1 1 calc R . .
H6B H 0.2317 0.6745 0.4008 0.058 Uiso 1 1 calc R . .
C7 C 0.1690(2) 0.8880(3) 0.3876(2) 0.0466(8) Uani 1 1 d . . .
H7 H 0.1047 0.8749 0.3239 0.056 Uiso 1 1 calc R . .
C8 C 0.1432(2) 0.9901(3) 0.4528(2) 0.0419(7) Uani 1 1 d . . .
C9 C 0.0906(2) 1.1244(3) 0.4141(2) 0.0544(8) Uani 1 1 d . . .
H9 H 0.0722 1.1501 0.3483 0.065 Uiso 1 1 calc R . .
C51 C 0.3339(2) 0.5919(3) 0.5869(2) 0.0416(7) Uani 1 1 d . . .
C52 C 0.2905(2) 0.4844(3) 0.6217(2) 0.0533(8) Uani 1 1 d . . .
H52 H 0.2285 0.5053 0.6230 0.064 Uiso 1 1 calc R . .
C53 C 0.3383(3) 0.3462(3) 0.6546(2) 0.0607(9) Uani 1 1 d . . .
H53 H 0.3088 0.2762 0.6793 0.073 Uiso 1 1 calc R . .
C54 C 0.4277(3) 0.3104(3) 0.6515(2) 0.0574(9) Uani 1 1 d . . .
H54 H 0.4581 0.2159 0.6723 0.069 Uiso 1 1 calc R . .
C55 C 0.4723(3) 0.4148(4) 0.6174(3) 0.0721(10) Uani 1 1 d . . .
H55 H 0.5334 0.3920 0.6149 0.086 Uiso 1 1 calc R . .
C56 C 0.4259(3) 0.5547(3) 0.5867(3) 0.0652(10) Uani 1 1 d . . .
H56 H 0.4578 0.6261 0.5653 0.078 Uiso 1 1 calc R . .
C71 C 0.2513(2) 0.9534(3) 0.3638(2) 0.0454(7) Uani 1 1 d . . .
C72 C 0.2571(3) 0.9012(3) 0.2802(3) 0.0651(10) Uani 1 1 d . . .
H72 H 0.2077 0.8327 0.2372 0.078 Uiso 1 1 calc R . .
C73 C 0.3363(3) 0.9505(4) 0.2599(3) 0.0737(11) Uani 1 1 d . . .
H73 H 0.3386 0.9159 0.2031 0.088 Uiso 1 1 calc R . .
C74 C 0.4101(3) 1.0491(4) 0.3232(3) 0.0748(11) Uani 1 1 d . . .
H74 H 0.4634 1.0812 0.3104 0.090 Uiso 1 1 calc R . .
C75 C 0.4049(3) 1.1004(4) 0.4054(3) 0.0708(10) Uani 1 1 d . . .
H75 H 0.4553 1.1678 0.4486 0.085 Uiso 1 1 calc R . .
C76 C 0.3265(3) 1.0544(3) 0.4258(2) 0.0561(9) Uani 1 1 d . . .
H76 H 0.3243 1.0918 0.4820 0.067 Uiso 1 1 calc R . .

loop_
_atom_site_aniso_label
_atom_site_aniso_U_11
_atom_site_aniso_U_22
_atom_site_aniso_U_33
_atom_site_aniso_U_23
_atom_site_aniso_U_13
_atom_site_aniso_U_12
Cl1 0.0689(6) 0.0419(4) 0.0711(6) -0.0017(4) 0.0377(5) 0.0098(4)
N1 0.0493(19) 0.0385(15) 0.092(2) 0.0073(16) 0.0301(19) 0.0071(12)
C1 0.067(3) 0.044(2) 0.091(3) -0.015(2) 0.047(2) -0.0040(17)
C2 0.066(2) 0.0390(17) 0.067(2) -0.0033(16) 0.036(2) -0.0002(16)
C3 0.0396(18) 0.0338(15) 0.054(2) -0.0046(14) 0.0210(16) -0.0043(13)
C4 0.062(2) 0.0397(16) 0.050(2) -0.0014(14) 0.0276(18) 0.0033(15)
C5 0.0450(19) 0.0282(14) 0.0468(19) -0.0025(13) 0.0211(17) -0.0076(13)
C6 0.056(2) 0.0389(16) 0.048(2) -0.0085(14) 0.0226(18) -0.0098(15)
C7 0.047(2) 0.0446(17) 0.0388(18) -0.0036(14) 0.0127(16) -0.0069(15)
C8 0.0345(17) 0.0356(16) 0.049(2) -0.0003(15) 0.0151(15) -0.0037(14)
C9 0.047(2) 0.0451(18) 0.064(2) 0.0066(17) 0.0210(18) 0.0007(16)
C51 0.0442(19) 0.0328(15) 0.0446(19) -0.0006(13) 0.0187(16) -0.0039(14)
C52 0.0467(19) 0.0418(17) 0.077(2) 0.0060(16) 0.0340(18) 0.0014(15)
C53 0.068(3) 0.0358(17) 0.081(3) 0.0110(16) 0.038(2) -0.0025(16)
C54 0.058(2) 0.0384(18) 0.062(2) 0.0024(16) 0.017(2) 0.0104(16)
C55 0.068(3) 0.057(2) 0.107(3) 0.009(2) 0.055(2) 0.0136(19)
C56 0.070(3) 0.0498(19) 0.096(3) 0.0154(18) 0.055(2) 0.0026(18)
C71 0.050(2) 0.0365(15) 0.0463(19) 0.0054(14) 0.0200(17) 0.0036(15)
C72 0.085(3) 0.0503(19) 0.064(2) 0.0013(17) 0.039(2) 0.0050(18)
C73 0.104(3) 0.065(2) 0.076(3) 0.019(2) 0.062(3) 0.024(2)
C74 0.069(3) 0.067(2) 0.103(3) 0.029(2) 0.053(3) 0.016(2)
C75 0.065(3) 0.071(2) 0.077(3) 0.015(2) 0.034(2) -0.0060(19)
C76 0.059(2) 0.0588(19) 0.053(2) 0.0011(17) 0.0290(19) -0.0072(17)

loop_
_atom_type_symbol
_atom_type_description
_atom_type_scat_dispersion_real
_atom_type_scat_dispersion_imag
_atom_type_scat_source
C C 0.0033 0.0016 'International Tables Vol C Tables 4.2.6.8 and 6.1.1.4'
H H 0.0000 0.0000 'International Tables Vol C Tables 4.2.6.8 and 6.1.1.4'
N N 0.0061 0.0033 'International Tables Vol C Tables 4.2.6.8 and 6.1.1.4'
Cl Cl 0.1484 0.1585 'International Tables Vol C Tables 4.2.6.8 and 6.1.1.4'

loop_
_geom_angle_atom_site_label_1
_geom_angle_atom_site_label_2
_geom_angle_atom_site_label_3
_geom_angle
_geom_angle_site_symmetry_1
_geom_angle_site_symmetry_3
_geom_angle_publ_flag
C9 N1 C1 122.0(3) . . ?
C9 N1 H1 119.0 . . ?
C1 N1 H1 119.0 . . ?
N1 C1 C2 119.4(3) . . ?
N1 C1 H1A 120.3 . . ?
C2 C1 H1A 120.3 . . ?
C3 C2 C1 121.0(3) . . ?
C3 C2 H2 119.5 . . ?
C1 C2 H2 119.5 . . ?
C8 C3 C2 117.8(3) . . ?
C8 C3 C4 122.4(2) . . ?
C2 C3 C4 119.8(3) . . ?
C3 C4 C5 112.2(2) . . ?
C3 C4 H4A 109.2 . . ?
C5 C4 H4A 109.2 . . ?
C3 C4 H4B 109.2 . . ?
C5 C4 H4B 109.2 . . ?
H4A C4 H4B 107.9 . . ?
C6 C5 C51 111.0(2) . . ?
C6 C5 C4 109.2(2) . . ?
C51 C5 C4 115.0(2) . . ?
C6 C5 H5 107.1 . . ?
C51 C5 H5 107.1 . . ?
C4 C5 H5 107.1 . . ?
C5 C6 C7 111.3(2) . . ?
C5 C6 H6A 109.4 . . ?
C7 C6 H6A 109.4 . . ?
C5 C6 H6B 109.4 . . ?
C7 C6 H6B 109.4 . . ?
H6A C6 H6B 108.0 . . ?
C8 C7 C71 113.3(2) . . ?
C8 C7 C6 110.5(2) . . ?
C71 C7 C6 110.7(2) . . ?
C8 C7 H7 107.4 . . ?
C71 C7 H7 107.4 . . ?
C6 C7 H7 107.4 . . ?
C3 C8 C9 117.7(3) . . ?
C3 C8 C7 122.5(2) . . ?
C9 C8 C7 119.8(3) . . ?
N1 C9 C8 122.2(3) . . ?
N1 C9 H9 118.9 . . ?
C8 C9 H9 118.9 . . ?
C52 C51 C56 117.2(3) . . ?
C52 C51 C5 122.7(3) . . ?
C56 C51 C5 120.1(2) . . ?
C53 C52 C51 120.6(3) . . ?
C53 C52 H52 119.7 . . ?
C51 C52 H52 119.7 . . ?
C54 C53 C52 121.3(3) . . ?
C54 C53 H53 119.3 . . ?
C52 C53 H53 119.3 . . ?
C53 C54 C55 119.2(3) . . ?
C53 C54 H54 120.4 . . ?
C55 C54 H54 120.4 . . ?
C54 C55 C56 119.5(3) . . ?
C54 C55 H55 120.2 . . ?
C56 C55 H55 120.2 . . ?
C55 C56 C51 122.1(3) . . ?
C55 C56 H56 118.9 . . ?
C51 C56 H56 118.9 . . ?
C76 C71 C72 117.7(3) . . ?
C76 C71 C7 122.9(3) . . ?
C72 C71 C7 119.2(3) . . ?
C71 C72 C73 120.9(3) . . ?
C71 C72 H72 119.6 . . ?
C73 C72 H72 119.6 . . ?
C74 C73 C72 120.0(3) . . ?
C74 C73 H73 120.0 . . ?
C72 C73 H73 120.0 . . ?
C75 C74 C73 119.4(4) . . ?
C75 C74 H74 120.3 . . ?
C73 C74 H74 120.3 . . ?
C74 C75 C76 121.3(4) . . ?
C74 C75 H75 119.4 . . ?
C76 C75 H75 119.4 . . ?
C71 C76 C75 120.8(3) . . ?
C71 C76 H76 119.6 . . ?
C75 C76 H76 119.6 . . ?

loop_
_geom_bond_atom_site_label_1
_geom_bond_atom_site_label_2
_geom_bond_distance
_geom_bond_site_symmetry_2
_geom_bond_publ_flag
N1 C9 1.320(4) . ?
N1 C1 1.327(4) . ?
N1 H1 0.8600 . ?
C1 C2 1.363(4) . ?
C1 H1A 0.9300 . ?
C2 C3 1.408(4) . ?
C2 H2 0.9300 . ?
C3 C8 1.394(4) . ?
C3 C4 1.499(3) . ?
C4 C5 1.523(3) . ?
C4 H4A 0.9700 . ?
C4 H4B 0.9700 . ?
C5 C6 1.517(4) . ?
C5 C51 1.520(3) . ?
C5 H5 0.9800 . ?
C6 C7 1.536(3) . ?
C6 H6A 0.9700 . ?
C6 H6B 0.9700 . ?
C7 C8 1.513(4) . ?
C7 C71 1.521(4) . ?
C7 H7 0.9800 . ?
C8 C9 1.386(4) . ?
C9 H9 0.9300 . ?
C51 C52 1.380(3) . ?
C51 C56 1.380(4) . ?
C52 C53 1.380(4) . ?
C52 H52 0.9300 . ?
C53 C54 1.362(4) . ?
C53 H53 0.9300 . ?
C54 C55 1.365(4) . ?
C54 H54 0.9300 . ?
C55 C56 1.383(4) . ?
C55 H55 0.9300 . ?
C56 H56 0.9300 . ?
C71 C76 1.380(4) . ?
C71 C72 1.389(4) . ?
C72 C73 1.397(4) . ?
C72 H72 0.9300 . ?
C73 C74 1.363(5) . ?
C73 H73 0.9300 . ?
C74 C75 1.362(4) . ?
C74 H74 0.9300 . ?
C75 C76 1.379(4) . ?
C75 H75 0.9300 . ?
C76 H76 0.9300 . ?

loop_
_geom_hbond_atom_site_label_D
_geom_hbond_atom_site_label_H
_geom_hbond_atom_site_label_A
_geom_hbond_distance_DH
_geom_hbond_distance_HA
_geom_hbond_distance_DA
_geom_hbond_angle_DHA
_geom_hbond_site_symmetry_A
N1 H1 Cl1 0.86 2.17 3.005(3) 164.8 .
